data_7223157
loop_
_publ_author_name
'Moudam, Omar'
'Tsipis, Athanassios C.'
'Kommanaboyina, Srikanth'
'Horton, Peter N.'
'Coles, Simon J.'

_publ_section_title
;
 First light-emitting electrochemical cell with [Ag(i)(N^N)(P^P)] type
 complex
;
_journal_issue 115
_journal_name_full 'RSC Adv.'
_journal_page_first 95047
_journal_paper_doi 10.1039/C5RA12921D
_journal_volume 5
_journal_year 2015
_chemical_formula_moiety 'C46 H36 Ag N2 O P2, B F4, 2(C H Cl3)'
_chemical_formula_sum 'C48 H38 Ag B Cl6 F4 N2 O P2'
_chemical_formula_weight 1128.12
_chemical_name_systematic
;
 ?
;
_space_group_crystal_system triclinic
_space_group_IT_number 2
_space_group_name_Hall '-P 1'
_space_group_name_H-M_alt 'P -1'
_symmetry_space_group_name_Hall '-P 1'
_symmetry_space_group_name_H-M 'P -1'
_atom_sites_solution_hydrogens geom
_audit_creation_method SHELXL-2013
_audit_update_record
;
2015-06-03 deposited with the CCDC.
2015-10-26 downloaded from the CCDC.
;
_cell_angle_alpha 109.126(6)
_cell_angle_beta 91.419(5)
_cell_angle_gamma 95.515(5)
_cell_formula_units_Z 2
_cell_length_a 9.5560(7)
_cell_length_b 13.9607(10)
_cell_length_c 19.4900(14)
_cell_measurement_reflns_used 37672
_cell_measurement_temperature 100(2)
_cell_measurement_theta_max 27.5
_cell_measurement_theta_min 2.6
_cell_volume 2440.9(3)
_computing_cell_refinement
;
Rigaku CrystalClear-SM Expert 3.1 b27
;
_computing_data_collection
;
Rigaku CrystalClear-SM Expert 3.1 b27
;
_computing_data_reduction
;
Rigaku CrystalClear-SM Expert 3.1 b27
;
_computing_molecular_graphics 'ORTEP3 for Windows (Farrugia, 1997)'
_computing_publication_material 'WINGX (Farrugia, 1998)'
_computing_structure_refinement 'SHELXL-2013 (Sheldrick, 2013)'
_computing_structure_solution 'SUPERFLIP (Palatinus & Chapuis, 2007'
_diffrn_ambient_temperature 100(2)
_diffrn_detector 'CCD plate'
_diffrn_detector_area_resol_mean 28.5714
_diffrn_detector_type 'Rigaku HG Saturn724+ (2x2 bin mode)'
_diffrn_measured_fraction_theta_full 0.996
_diffrn_measured_fraction_theta_max 0.992
_diffrn_measurement_device 'four-circle \k goniometer'
_diffrn_measurement_device_type 'Rigaku AFC12 (Right)'
_diffrn_measurement_method 'profile data from \w-scans'
_diffrn_measurement_specimen_support 'MiTeGen MicroMesh'
_diffrn_radiation_collimation 'Confocal mirrors, HF Varimax '
_diffrn_radiation_type MoK\a
_diffrn_radiation_wavelength 0.71075
_diffrn_reflns_av_R_equivalents 0.0740
_diffrn_reflns_av_unetI/netI 0.0533
_diffrn_reflns_laue_measured_fraction_full 0.996
_diffrn_reflns_laue_measured_fraction_max 0.992
_diffrn_reflns_limit_h_max 12
_diffrn_reflns_limit_h_min -12
_diffrn_reflns_limit_k_max 17
_diffrn_reflns_limit_k_min -18
_diffrn_reflns_limit_l_max 24
_diffrn_reflns_limit_l_min -25
_diffrn_reflns_number 38260
_diffrn_reflns_point_group_measured_fraction_full 0.996
_diffrn_reflns_point_group_measured_fraction_max 0.992
_diffrn_reflns_theta_full 25.242
_diffrn_reflns_theta_max 27.485
_diffrn_reflns_theta_min 2.933
_diffrn_source 'Rotating Anode'
_diffrn_source_current 55.0
_diffrn_source_power 2.475
_diffrn_source_voltage 45.0
_exptl_absorpt_coefficient_mu 0.861
_exptl_absorpt_correction_T_max 1.000
_exptl_absorpt_correction_T_min 0.610
_exptl_absorpt_correction_type multi-scan
_exptl_absorpt_process_details
;
Rigaku CrystalClear-SM Expert 3.1 b27
;
_exptl_crystal_colour Colourless
_exptl_crystal_density_diffrn 1.535
_exptl_crystal_description Block
_exptl_crystal_F_000 1136
_exptl_crystal_size_max 0.180
_exptl_crystal_size_mid 0.150
_exptl_crystal_size_min 0.080
_refine_diff_density_max 1.927
_refine_diff_density_min -0.834
_refine_diff_density_rms 0.120
_refine_ls_extinction_method none
_refine_ls_goodness_of_fit_ref 1.021
_refine_ls_hydrogen_treatment constr
_refine_ls_matrix_type full
_refine_ls_number_parameters 586
_refine_ls_number_reflns 11101
_refine_ls_number_restraints 0
_refine_ls_restrained_S_all 1.021
_refine_ls_R_factor_all 0.0553
_refine_ls_R_factor_gt 0.0503
_refine_ls_shift/su_max 0.001
_refine_ls_shift/su_mean 0.000
_refine_ls_structure_factor_coef Fsqd
_refine_ls_weighting_details 'w=1/[\s^2^(Fo^2^)+(0.0875P)^2^+1.2075P] where P=(Fo^2^+2Fc^2^)/3'
_refine_ls_weighting_scheme calc
_refine_ls_wR_factor_gt 0.1334
_refine_ls_wR_factor_ref 0.1388
_reflns_Friedel_coverage 0.000
_reflns_number_gt 9939
_reflns_number_total 11101
_reflns_threshold_expression 'I > 2\s(I)'
_cod_data_source_file c5ra12921d2.cif
_cod_data_source_block shelx
_cod_depositor_comments
;
The following automatic conversions were performed:

'_exptl_absorpt_correction_type' value 'Multi-scan' changed to
'multi-scan' according to
/usr/data/users/saulius/crontab/automatic-downloads/rss-feeds/RSC/lib/dictionaries/cif_core.dic
dictionary named 'cif_core.dic' version 2.4.2 from 2011-04-26.

Automatic conversion script
Id: cif_fix_values 3271 2015-04-21 07:52:19Z andrius 
;
_cod_database_code 7223157
_shelx_space_group_comment
;
The symmetry employed for this shelxl refinement is uniquely defined
by the following loop, which should always be used as a source of
symmetry information in preference to the above space-group names.
They are only intended as comments.
;
_shelx_estimated_absorpt_t_min 0.860
_shelx_estimated_absorpt_t_max 0.934
_shelxl_version_number 2013-4

loop_
_space_group_symop_operation_xyz
'x, y, z'
'-x, -y, -z'

loop_
_atom_site_label
_atom_site_type_symbol
_atom_site_fract_x
_atom_site_fract_y
_atom_site_fract_z
_atom_site_U_iso_or_equiv
_atom_site_adp_type
_atom_site_occupancy
_atom_site_site_symmetry_order
_atom_site_calc_flag
_atom_site_refinement_flags_posn
_atom_site_refinement_flags_adp
Ag1 Ag 0.04547(2) 0.68756(2) 0.31057(2) 0.02362(8) Uani 1 1 d . .
C1 C 0.3420(3) 0.54587(19) 0.33566(15) 0.0243(5) Uani 1 1 d . .
C2 C 0.2939(3) 0.4689(2) 0.27107(15) 0.0255(5) Uani 1 1 d . .
C3 C 0.3287(3) 0.3694(2) 0.25542(17) 0.0303(6) Uani 1 1 d . .
H3 H 0.2917 0.3174 0.2119 0.036 Uiso 1 1 calc R U
C4 C 0.4181(3) 0.3473(2) 0.30425(17) 0.0327(6) Uani 1 1 d . .
H4 H 0.4433 0.2801 0.2938 0.039 Uiso 1 1 calc R U
C5 C 0.4708(3) 0.4232(2) 0.36826(17) 0.0325(6) Uani 1 1 d . .
H5 H 0.5331 0.4081 0.4011 0.039 Uiso 1 1 calc R U
C6 C 0.4319(3) 0.5211(2) 0.38400(16) 0.0292(6) Uani 1 1 d . .
H6 H 0.4667 0.5723 0.4283 0.035 Uiso 1 1 calc R U
C7 C 0.1783(3) 0.5842(2) 0.14213(14) 0.0245(5) Uani 1 1 d . .
C8 C 0.2636(3) 0.5295(2) 0.17113(14) 0.0255(5) Uani 1 1 d . .
C9 C 0.3997(3) 0.5151(2) 0.14926(15) 0.0293(6) Uani 1 1 d . .
H9 H 0.4567 0.4776 0.1694 0.035 Uiso 1 1 calc R U
C10 C 0.4511(3) 0.5560(2) 0.09807(17) 0.0346(6) Uani 1 1 d . .
H10 H 0.5441 0.5465 0.0831 0.042 Uiso 1 1 calc R U
C11 C 0.3689(3) 0.6106(2) 0.06833(16) 0.0341(6) Uani 1 1 d . .
H11 H 0.4052 0.6384 0.0331 0.041 Uiso 1 1 calc R U
C12 C 0.2334(3) 0.6244(2) 0.09039(15) 0.0298(6) Uani 1 1 d . .
H12 H 0.1770 0.6619 0.0700 0.036 Uiso 1 1 calc R U
C13 C 0.3238(3) 0.7305(2) 0.45276(15) 0.0270(5) Uani 1 1 d . .
C14 C 0.2235(3) 0.7060(2) 0.49678(15) 0.0292(6) Uani 1 1 d . .
H14 H 0.1406 0.6621 0.4750 0.035 Uiso 1 1 calc R U
C15 C 0.2435(3) 0.7454(2) 0.57277(16) 0.0340(6) Uani 1 1 d . .
H15 H 0.1754 0.7272 0.6024 0.041 Uiso 1 1 calc R U
C16 C 0.3628(3) 0.8108(3) 0.60436(17) 0.0381(7) Uani 1 1 d . .
H16 H 0.3772 0.8377 0.6558 0.046 Uiso 1 1 calc R U
C17 C 0.4616(3) 0.8370(3) 0.56073(18) 0.0430(8) Uani 1 1 d . .
H17 H 0.5428 0.8828 0.5826 0.052 Uiso 1 1 calc R U
C18 C 0.4428(3) 0.7967(2) 0.48510(17) 0.0356(7) Uani 1 1 d . .
H18 H 0.5115 0.8145 0.4557 0.043 Uiso 1 1 calc R U
C19 C 0.4251(3) 0.7377(2) 0.31538(15) 0.0262(5) Uani 1 1 d . .
C20 C 0.3943(3) 0.8238(2) 0.29920(18) 0.0357(7) Uani 1 1 d . .
H20 H 0.3045 0.8474 0.3087 0.043 Uiso 1 1 calc R U
C21 C 0.4938(4) 0.8753(3) 0.2692(2) 0.0420(7) Uani 1 1 d . .
H21 H 0.4724 0.9346 0.2591 0.050 Uiso 1 1 calc R U
C22 C 0.6240(3) 0.8402(2) 0.25423(18) 0.0365(7) Uani 1 1 d . .
H22 H 0.6913 0.8745 0.2328 0.044 Uiso 1 1 calc R U
C23 C 0.6563(3) 0.7550(2) 0.27041(16) 0.0308(6) Uani 1 1 d . .
H23 H 0.7459 0.7312 0.2603 0.037 Uiso 1 1 calc R U
C24 C 0.5578(3) 0.7044(2) 0.30149(15) 0.0286(6) Uani 1 1 d . .
H24 H 0.5809 0.6467 0.3133 0.034 Uiso 1 1 calc R U
C25 C -0.0983(3) 0.4858(2) 0.14866(14) 0.0246(5) Uani 1 1 d . .
C26 C -0.0639(3) 0.4062(2) 0.08868(15) 0.0276(5) Uani 1 1 d . .
H26 H 0.0170 0.4156 0.0633 0.033 Uiso 1 1 calc R U
C27 C -0.1481(3) 0.3131(2) 0.06600(16) 0.0327(6) Uani 1 1 d . .
H27 H -0.1241 0.2591 0.0253 0.039 Uiso 1 1 calc R U
C28 C -0.2667(3) 0.2988(2) 0.10251(18) 0.0342(6) Uani 1 1 d . .
H28 H -0.3245 0.2354 0.0864 0.041 Uiso 1 1 calc R U
C29 C -0.3010(3) 0.3772(2) 0.16242(19) 0.0361(7) Uani 1 1 d . .
H29 H -0.3819 0.3670 0.1876 0.043 Uiso 1 1 calc R U
C30 C -0.2173(3) 0.4714(2) 0.18617(17) 0.0302(6) Uani 1 1 d . .
H30 H -0.2410 0.5250 0.2273 0.036 Uiso 1 1 calc R U
C31 C -0.0672(3) 0.6811(2) 0.12711(14) 0.0240(5) Uani 1 1 d . .
C32 C -0.1682(3) 0.6372(2) 0.06962(15) 0.0269(5) Uani 1 1 d . .
H32 H -0.1984 0.5663 0.0552 0.032 Uiso 1 1 calc R U
C33 C -0.2253(3) 0.6965(2) 0.03313(16) 0.0328(6) Uani 1 1 d . .
H33 H -0.2947 0.6660 -0.0057 0.039 Uiso 1 1 calc R U
C34 C -0.1807(3) 0.8008(2) 0.05349(17) 0.0343(6) Uani 1 1 d . .
H34 H -0.2195 0.8414 0.0287 0.041 Uiso 1 1 calc R U
C35 C -0.0788(3) 0.8447(2) 0.11038(17) 0.0345(6) Uani 1 1 d . .
H35 H -0.0469 0.9153 0.1238 0.041 Uiso 1 1 calc R U
C36 C -0.0238(3) 0.7865(2) 0.14735(16) 0.0309(6) Uani 1 1 d . .
H36 H 0.0439 0.8178 0.1868 0.037 Uiso 1 1 calc R U
O1 O 0.20357(19) 0.48998(14) 0.22183(10) 0.0255(4) Uani 1 1 d . .
P1 P 0.28834(7) 0.67443(5) 0.35423(4) 0.02346(15) Uani 1 1 d . .
P2 P 0.00698(7) 0.60968(5) 0.17986(4) 0.02252(14) Uani 1 1 d . .
C41 C -0.0287(3) 0.9239(2) 0.35762(15) 0.0270(5) Uani 1 1 d . .
H41 H 0.0265 0.9248 0.3179 0.032 Uiso 1 1 calc R U
C42 C -0.0911(3) 1.0108(2) 0.39440(16) 0.0310(6) Uani 1 1 d . .
H42 H -0.0791 1.0696 0.3799 0.037 Uiso 1 1 calc R U
C43 C -0.1711(3) 1.0100(2) 0.45253(16) 0.0319(6) Uani 1 1 d . .
H43 H -0.2143 1.0685 0.4790 0.038 Uiso 1 1 calc R U
C44 C -0.1870(3) 0.9222(2) 0.47151(16) 0.0288(6) Uani 1 1 d . .
H44 H -0.2414 0.9199 0.5112 0.035 Uiso 1 1 calc R U
C45 C -0.1222(3) 0.8372(2) 0.43180(14) 0.0243(5) Uani 1 1 d . .
C46 C -0.1394(3) 0.7399(2) 0.44827(14) 0.0241(5) Uani 1 1 d . .
C47 C -0.1748(3) 0.7387(2) 0.51697(16) 0.0310(6) Uani 1 1 d . .
H47 H -0.1883 0.8002 0.5544 0.037 Uiso 1 1 calc R U
C48 C -0.1900(3) 0.6458(2) 0.52982(17) 0.0363(7) Uani 1 1 d . .
H48 H -0.2126 0.6431 0.5764 0.044 Uiso 1 1 calc R U
C49 C -0.1717(3) 0.5575(2) 0.47363(18) 0.0355(6) Uani 1 1 d . .
H49 H -0.1844 0.4929 0.4804 0.043 Uiso 1 1 calc R U
C50 C -0.1343(3) 0.5656(2) 0.40725(17) 0.0329(6) Uani 1 1 d . .
H50 H -0.1208 0.5049 0.3689 0.039 Uiso 1 1 calc R U
N41 N -0.0429(2) 0.83872(16) 0.37571(12) 0.0239(4) Uani 1 1 d . .
N42 N -0.1160(2) 0.65477(17) 0.39430(12) 0.0259(5) Uani 1 1 d . .
B1 B 0.2415(3) 0.0770(2) 0.29064(17) 0.0280(6) Uani 1 1 d . .
F1 F 0.37212(18) 0.09205(13) 0.26408(9) 0.0337(4) Uani 1 1 d . .
F2 F 0.15071(19) 0.00742(13) 0.23509(9) 0.0351(4) Uani 1 1 d . .
F3 F 0.18304(19) 0.16975(13) 0.31561(9) 0.0358(4) Uani 1 1 d . .
F4 F 0.25464(17) 0.03883(13) 0.34823(9) 0.0320(4) Uani 1 1 d . .
C61 C 0.3285(3) 0.0078(2) 0.09283(17) 0.0352(6) Uani 1 1 d . .
H61 H 0.2696 0.0133 0.1354 0.042 Uiso 1 1 calc R U
Cl61 Cl 0.41593(10) 0.12955(7) 0.10355(5) 0.0505(2) Uani 1 1 d . .
Cl62 Cl 0.21670(9) -0.03513(6) 0.01282(4) 0.03881(18) Uani 1 1 d . .
Cl63 Cl 0.45124(14) -0.07905(9) 0.09043(6) 0.0701(3) Uani 1 1 d . .
C71 C 0.9386(3) 0.1715(2) 0.21723(17) 0.0358(6) Uani 1 1 d . .
H71 H 0.9876 0.1393 0.2486 0.043 Uiso 1 1 calc R U
Cl71 Cl 0.76208(9) 0.11593(7) 0.19960(5) 0.0473(2) Uani 1 1 d . .
Cl72 Cl 0.94905(9) 0.30384(6) 0.26391(5) 0.0447(2) Uani 1 1 d . .
Cl73 Cl 1.02526(8) 0.14780(6) 0.13506(4) 0.04034(18) Uani 1 1 d . .

loop_
_atom_site_aniso_label
_atom_site_aniso_U_11
_atom_site_aniso_U_22
_atom_site_aniso_U_33
_atom_site_aniso_U_23
_atom_site_aniso_U_13
_atom_site_aniso_U_12
Ag1 0.02410(12) 0.02567(12) 0.01911(12) 0.00350(8) 0.00402(8) 0.00657(8)
C1 0.0222(12) 0.0238(12) 0.0274(13) 0.0079(10) 0.0062(10) 0.0053(10)
C2 0.0208(12) 0.0267(12) 0.0290(14) 0.0085(11) 0.0049(10) 0.0048(10)
C3 0.0268(13) 0.0255(13) 0.0356(15) 0.0053(11) 0.0056(11) 0.0038(10)
C4 0.0298(14) 0.0266(13) 0.0436(17) 0.0123(12) 0.0100(12) 0.0075(11)
C5 0.0307(14) 0.0341(14) 0.0376(16) 0.0173(12) 0.0045(12) 0.0077(11)
C6 0.0282(13) 0.0308(13) 0.0292(14) 0.0097(11) 0.0047(11) 0.0064(11)
C7 0.0227(12) 0.0265(12) 0.0192(12) 0.0006(10) 0.0022(10) 0.0032(10)
C8 0.0268(13) 0.0245(12) 0.0201(12) 0.0007(10) 0.0022(10) 0.0023(10)
C9 0.0235(13) 0.0336(14) 0.0269(14) 0.0034(11) 0.0031(10) 0.0071(11)
C10 0.0225(13) 0.0449(17) 0.0324(15) 0.0066(13) 0.0081(11) 0.0043(12)
C11 0.0316(15) 0.0428(16) 0.0260(14) 0.0089(12) 0.0078(11) 0.0015(12)
C12 0.0285(14) 0.0332(14) 0.0244(13) 0.0051(11) 0.0020(11) 0.0027(11)
C13 0.0273(13) 0.0283(13) 0.0236(13) 0.0045(10) -0.0008(10) 0.0101(10)
C14 0.0341(15) 0.0275(13) 0.0256(14) 0.0076(11) 0.0013(11) 0.0059(11)
C15 0.0454(17) 0.0347(15) 0.0246(14) 0.0109(12) 0.0047(12) 0.0134(13)
C16 0.0397(17) 0.0468(17) 0.0238(14) 0.0033(13) -0.0003(12) 0.0168(14)
C17 0.0302(15) 0.055(2) 0.0315(16) -0.0032(14) -0.0057(12) 0.0084(14)
C18 0.0247(14) 0.0443(17) 0.0312(15) 0.0025(13) 0.0028(11) 0.0072(12)
C19 0.0268(13) 0.0259(12) 0.0227(13) 0.0032(10) -0.0001(10) 0.0049(10)
C20 0.0284(14) 0.0346(15) 0.0487(19) 0.0178(14) 0.0075(13) 0.0109(12)
C21 0.0387(17) 0.0397(16) 0.058(2) 0.0273(16) 0.0080(15) 0.0115(13)
C22 0.0347(15) 0.0377(16) 0.0366(16) 0.0125(13) 0.0053(13) 0.0003(13)
C23 0.0244(13) 0.0342(14) 0.0290(14) 0.0040(11) 0.0038(11) 0.0038(11)
C24 0.0274(13) 0.0278(13) 0.0290(14) 0.0064(11) 0.0025(11) 0.0063(11)
C25 0.0226(12) 0.0265(12) 0.0244(13) 0.0077(10) 0.0009(10) 0.0043(10)
C26 0.0308(14) 0.0293(13) 0.0218(13) 0.0075(10) 0.0052(10) 0.0022(11)
C27 0.0393(16) 0.0274(13) 0.0279(14) 0.0053(11) -0.0017(12) 0.0013(12)
C28 0.0302(14) 0.0295(14) 0.0441(17) 0.0155(13) -0.0038(12) -0.0008(11)
C29 0.0235(13) 0.0349(15) 0.055(2) 0.0209(14) 0.0078(13) 0.0046(11)
C30 0.0273(13) 0.0302(13) 0.0360(15) 0.0123(12) 0.0094(11) 0.0101(11)
C31 0.0238(12) 0.0259(12) 0.0217(12) 0.0061(10) 0.0063(10) 0.0058(10)
C32 0.0260(13) 0.0294(13) 0.0239(13) 0.0059(10) 0.0057(10) 0.0061(10)
C33 0.0302(14) 0.0384(15) 0.0292(15) 0.0099(12) -0.0001(11) 0.0053(12)
C34 0.0367(15) 0.0365(15) 0.0344(16) 0.0162(13) 0.0045(12) 0.0103(12)
C35 0.0430(17) 0.0281(14) 0.0334(15) 0.0110(12) 0.0059(13) 0.0055(12)
C36 0.0341(15) 0.0296(13) 0.0263(14) 0.0058(11) 0.0021(11) 0.0026(11)
O1 0.0222(9) 0.0268(9) 0.0254(9) 0.0051(7) 0.0035(7) 0.0046(7)
P1 0.0236(3) 0.0232(3) 0.0216(3) 0.0040(3) 0.0017(2) 0.0057(2)
P2 0.0222(3) 0.0245(3) 0.0190(3) 0.0040(2) 0.0034(2) 0.0046(2)
C41 0.0270(13) 0.0268(12) 0.0256(13) 0.0065(10) 0.0026(10) 0.0029(10)
C42 0.0327(14) 0.0239(13) 0.0349(15) 0.0072(11) 0.0026(12) 0.0047(11)
C43 0.0343(15) 0.0269(13) 0.0307(15) 0.0028(11) 0.0038(12) 0.0096(11)
C44 0.0261(13) 0.0298(13) 0.0273(14) 0.0043(11) 0.0059(11) 0.0048(11)
C45 0.0233(12) 0.0253(12) 0.0220(12) 0.0043(10) 0.0025(10) 0.0045(10)
C46 0.0221(12) 0.0272(12) 0.0220(12) 0.0060(10) 0.0049(10) 0.0041(10)
C47 0.0322(14) 0.0317(14) 0.0272(14) 0.0058(11) 0.0097(11) 0.0068(11)
C48 0.0368(16) 0.0422(16) 0.0327(16) 0.0160(13) 0.0103(12) 0.0030(13)
C49 0.0377(16) 0.0306(14) 0.0404(17) 0.0151(13) 0.0062(13) 0.0018(12)
C50 0.0348(15) 0.0281(13) 0.0347(15) 0.0086(12) 0.0058(12) 0.0044(11)
N41 0.0236(10) 0.0236(10) 0.0217(11) 0.0037(8) 0.0027(8) 0.0026(8)
N42 0.0276(11) 0.0242(10) 0.0240(11) 0.0047(9) 0.0045(9) 0.0045(9)
B1 0.0296(15) 0.0290(15) 0.0238(15) 0.0071(12) 0.0024(12) 0.0019(12)
F1 0.0324(9) 0.0352(9) 0.0325(9) 0.0104(7) 0.0065(7) 0.0013(7)
F2 0.0400(9) 0.0352(9) 0.0250(8) 0.0061(7) -0.0036(7) -0.0046(7)
F3 0.0409(10) 0.0345(9) 0.0307(9) 0.0072(7) 0.0015(7) 0.0107(7)
F4 0.0352(9) 0.0349(8) 0.0267(8) 0.0123(7) -0.0009(7) 0.0001(7)
C61 0.0402(16) 0.0372(15) 0.0261(14) 0.0067(12) 0.0051(12) 0.0065(13)
Cl61 0.0473(5) 0.0552(5) 0.0416(5) 0.0116(4) 0.0024(4) -0.0153(4)
Cl62 0.0498(4) 0.0331(4) 0.0286(4) 0.0048(3) -0.0010(3) 0.0015(3)
Cl63 0.0887(8) 0.0800(7) 0.0438(5) 0.0120(5) 0.0040(5) 0.0510(6)
C71 0.0364(16) 0.0375(15) 0.0333(16) 0.0101(13) 0.0029(12) 0.0090(12)
Cl71 0.0391(4) 0.0550(5) 0.0491(5) 0.0203(4) 0.0019(4) 0.0009(4)
Cl72 0.0463(4) 0.0400(4) 0.0433(5) 0.0056(3) 0.0030(3) 0.0118(3)
Cl73 0.0390(4) 0.0484(4) 0.0337(4) 0.0111(3) 0.0045(3) 0.0134(3)

loop_
_atom_type_symbol
_atom_type_description
_atom_type_scat_dispersion_real
_atom_type_scat_dispersion_imag
_atom_type_scat_source
C C 0.0033 0.0016 'International Tables Vol C Tables 4.2.6.8 and 6.1.1.4'
H H 0.0000 0.0000 'International Tables Vol C Tables 4.2.6.8 and 6.1.1.4'
Ag Ag -0.8971 1.1015 'International Tables Vol C Tables 4.2.6.8 and 6.1.1.4'
B B 0.0013 0.0007 'International Tables Vol C Tables 4.2.6.8 and 6.1.1.4'
Cl Cl 0.1484 0.1585 'International Tables Vol C Tables 4.2.6.8 and 6.1.1.4'
F F 0.0171 0.0103 'International Tables Vol C Tables 4.2.6.8 and 6.1.1.4'
N N 0.0061 0.0033 'International Tables Vol C Tables 4.2.6.8 and 6.1.1.4'
O O 0.0106 0.0060 'International Tables Vol C Tables 4.2.6.8 and 6.1.1.4'
P P 0.1023 0.0942 'International Tables Vol C Tables 4.2.6.8 and 6.1.1.4'

loop_
_geom_angle_atom_site_label_1
_geom_angle_atom_site_label_2
_geom_angle_atom_site_label_3
_geom_angle
N41 Ag1 N42 70.84(8)
N41 Ag1 P2 122.86(6)
N42 Ag1 P2 122.93(6)
N41 Ag1 P1 113.52(6)
N42 Ag1 P1 108.23(6)
P2 Ag1 P1 112.17(2)
C2 C1 C6 117.7(2)
C2 C1 P1 119.7(2)
C6 C1 P1 122.7(2)
C1 C2 C3 121.8(3)
C1 C2 O1 119.5(2)
C3 C2 O1 118.7(2)
C4 C3 C2 119.2(3)
C4 C3 H3 120.4
C2 C3 H3 120.4
C5 C4 C3 120.4(3)
C5 C4 H4 119.8
C3 C4 H4 119.8
C6 C5 C4 119.7(3)
C6 C5 H5 120.1
C4 C5 H5 120.1
C5 C6 C1 121.3(3)
C5 C6 H6 119.4
C1 C6 H6 119.4
C8 C7 C12 118.1(2)
C8 C7 P2 118.4(2)
C12 C7 P2 123.2(2)
O1 C8 C9 122.8(2)
O1 C8 C7 116.0(2)
C9 C8 C7 121.1(3)
C10 C9 C8 119.3(3)
C10 C9 H9 120.3
C8 C9 H9 120.3
C9 C10 C11 120.8(3)
C9 C10 H10 119.6
C11 C10 H10 119.6
C10 C11 C12 119.4(3)
C10 C11 H11 120.3
C12 C11 H11 120.3
C11 C12 C7 121.1(3)
C11 C12 H12 119.4
C7 C12 H12 119.4
C18 C13 C14 119.1(3)
C18 C13 P1 123.5(2)
C14 C13 P1 117.4(2)
C13 C14 C15 120.8(3)
C13 C14 H14 119.6
C15 C14 H14 119.6
C16 C15 C14 119.6(3)
C16 C15 H15 120.2
C14 C15 H15 120.2
C15 C16 C17 119.8(3)
C15 C16 H16 120.1
C17 C16 H16 120.1
C16 C17 C18 120.6(3)
C16 C17 H17 119.7
C18 C17 H17 119.7
C13 C18 C17 120.1(3)
C13 C18 H18 120.0
C17 C18 H18 120.0
C20 C19 C24 119.0(3)
C20 C19 P1 117.7(2)
C24 C19 P1 123.3(2)
C21 C20 C19 120.6(3)
C21 C20 H20 119.7
C19 C20 H20 119.7
C22 C21 C20 119.9(3)
C22 C21 H21 120.1
C20 C21 H21 120.1
C21 C22 C23 120.1(3)
C21 C22 H22 120.0
C23 C22 H22 120.0
C22 C23 C24 120.1(3)
C22 C23 H23 120.0
C24 C23 H23 120.0
C23 C24 C19 120.4(3)
C23 C24 H24 119.8
C19 C24 H24 119.8
C26 C25 C30 119.8(2)
C26 C25 P2 121.8(2)
C30 C25 P2 118.4(2)
C27 C26 C25 120.1(3)
C27 C26 H26 120.0
C25 C26 H26 120.0
C28 C27 C26 120.4(3)
C28 C27 H27 119.8
C26 C27 H27 119.8
C29 C28 C27 119.9(3)
C29 C28 H28 120.0
C27 C28 H28 120.0
C28 C29 C30 120.5(3)
C28 C29 H29 119.7
C30 C29 H29 119.7
C25 C30 C29 119.3(3)
C25 C30 H30 120.3
C29 C30 H30 120.3
C32 C31 C36 118.6(3)
C32 C31 P2 123.2(2)
C36 C31 P2 118.2(2)
C33 C32 C31 120.6(3)
C33 C32 H32 119.7
C31 C32 H32 119.7
C32 C33 C34 120.1(3)
C32 C33 H33 119.9
C34 C33 H33 119.9
C35 C34 C33 119.4(3)
C35 C34 H34 120.3
C33 C34 H34 120.3
C36 C35 C34 120.6(3)
C36 C35 H35 119.7
C34 C35 H35 119.7
C35 C36 C31 120.6(3)
C35 C36 H36 119.7
C31 C36 H36 119.7
C8 O1 C2 117.9(2)
C19 P1 C13 105.00(12)
C19 P1 C1 103.42(12)
C13 P1 C1 102.14(12)
C19 P1 Ag1 112.98(9)
C13 P1 Ag1 114.40(9)
C1 P1 Ag1 117.39(9)
C25 P2 C31 104.43(12)
C25 P2 C7 104.36(12)
C31 P2 C7 103.74(12)
C25 P2 Ag1 115.55(9)
C31 P2 Ag1 119.41(9)
C7 P2 Ag1 107.78(8)
N41 C41 C42 122.9(3)
N41 C41 H41 118.5
C42 C41 H41 118.5
C43 C42 C41 118.7(3)
C43 C42 H42 120.6
C41 C42 H42 120.6
C42 C43 C44 118.8(3)
C42 C43 H43 120.6
C44 C43 H43 120.6
C43 C44 C45 119.5(3)
C43 C44 H44 120.3
C45 C44 H44 120.3
N41 C45 C44 121.5(2)
N41 C45 C46 116.7(2)
C44 C45 C46 121.8(2)
N42 C46 C47 122.3(3)
N42 C46 C45 116.7(2)
C47 C46 C45 121.0(2)
C46 C47 C48 119.0(3)
C46 C47 H47 120.5
C48 C47 H47 120.5
C49 C48 C47 118.9(3)
C49 C48 H48 120.5
C47 C48 H48 120.5
C48 C49 C50 118.5(3)
C48 C49 H49 120.8
C50 C49 H49 120.8
N42 C50 C49 123.4(3)
N42 C50 H50 118.3
C49 C50 H50 118.3
C41 N41 C45 118.5(2)
C41 N41 Ag1 124.14(18)
C45 N41 Ag1 117.14(17)
C50 N42 C46 117.8(2)
C50 N42 Ag1 123.51(19)
C46 N42 Ag1 112.89(17)
F1 B1 F4 110.4(2)
F1 B1 F3 109.8(2)
F4 B1 F3 108.9(2)
F1 B1 F2 109.8(2)
F4 B1 F2 109.1(2)
F3 B1 F2 108.8(2)
Cl63 C61 Cl62 110.68(17)
Cl63 C61 Cl61 110.37(18)
Cl62 C61 Cl61 110.03(17)
Cl63 C61 H61 108.6
Cl62 C61 H61 108.6
Cl61 C61 H61 108.6
Cl72 C71 Cl71 111.28(17)
Cl72 C71 Cl73 110.18(18)
Cl71 C71 Cl73 110.36(17)
Cl72 C71 H71 108.3
Cl71 C71 H71 108.3
Cl73 C71 H71 108.3

loop_
_geom_bond_atom_site_label_1
_geom_bond_atom_site_label_2
_geom_bond_distance
Ag1 N41 2.328(2)
Ag1 N42 2.394(2)
Ag1 P2 2.4227(7)
Ag1 P1 2.4961(7)
C1 C2 1.393(4)
C1 C6 1.405(4)
C1 P1 1.837(3)
C2 C3 1.395(4)
C2 O1 1.395(3)
C3 C4 1.390(4)
C3 H3 0.9500
C4 C5 1.390(4)
C4 H4 0.9500
C5 C6 1.389(4)
C5 H5 0.9500
C6 H6 0.9500
C7 C8 1.395(4)
C7 C12 1.397(4)
C7 P2 1.830(3)
C8 O1 1.390(3)
C8 C9 1.391(4)
C9 C10 1.380(4)
C9 H9 0.9500
C10 C11 1.384(5)
C10 H10 0.9500
C11 C12 1.386(4)
C11 H11 0.9500
C12 H12 0.9500
C13 C18 1.387(4)
C13 C14 1.393(4)
C13 P1 1.830(3)
C14 C15 1.401(4)
C14 H14 0.9500
C15 C16 1.382(5)
C15 H15 0.9500
C16 C17 1.388(5)
C16 H16 0.9500
C17 C18 1.395(4)
C17 H17 0.9500
C18 H18 0.9500
C19 C20 1.393(4)
C19 C24 1.394(4)
C19 P1 1.824(3)
C20 C21 1.391(4)
C20 H20 0.9500
C21 C22 1.384(5)
C21 H21 0.9500
C22 C23 1.386(4)
C22 H22 0.9500
C23 C24 1.391(4)
C23 H23 0.9500
C24 H24 0.9500
C25 C26 1.395(4)
C25 C30 1.400(4)
C25 P2 1.822(3)
C26 C27 1.392(4)
C26 H26 0.9500
C27 C28 1.386(4)
C27 H27 0.9500
C28 C29 1.385(5)
C28 H28 0.9500
C29 C30 1.403(4)
C29 H29 0.9500
C30 H30 0.9500
C31 C32 1.395(4)
C31 C36 1.410(4)
C31 P2 1.823(3)
C32 C33 1.394(4)
C32 H32 0.9500
C33 C34 1.397(4)
C33 H33 0.9500
C34 C35 1.393(4)
C34 H34 0.9500
C35 C36 1.379(4)
C35 H35 0.9500
C36 H36 0.9500
C41 N41 1.343(3)
C41 C42 1.390(4)
C41 H41 0.9500
C42 C43 1.385(4)
C42 H42 0.9500
C43 C44 1.388(4)
C43 H43 0.9500
C44 C45 1.398(4)
C44 H44 0.9500
C45 N41 1.351(3)
C45 C46 1.489(4)
C46 N42 1.346(3)
C46 C47 1.394(4)
C47 C48 1.395(4)
C47 H47 0.9500
C48 C49 1.384(4)
C48 H48 0.9500
C49 C50 1.387(4)
C49 H49 0.9500
C50 N42 1.346(4)
C50 H50 0.9500
B1 F1 1.386(4)
B1 F4 1.399(4)
B1 F3 1.401(4)
B1 F2 1.404(3)
C61 Cl63 1.757(3)
C61 Cl62 1.765(3)
C61 Cl61 1.766(3)
C61 H61 1.0000
C71 Cl72 1.763(3)
C71 Cl71 1.764(3)
C71 Cl73 1.769(3)
C71 H71 1.0000

loop_
_geom_torsion_atom_site_label_1
_geom_torsion_atom_site_label_2
_geom_torsion_atom_site_label_3
_geom_torsion_atom_site_label_4
_geom_torsion
C6 C1 C2 C3 2.3(4)
P1 C1 C2 C3 -178.2(2)
C6 C1 C2 O1 179.5(2)
P1 C1 C2 O1 -1.1(3)
C1 C2 C3 C4 -2.5(4)
O1 C2 C3 C4 -179.7(2)
C2 C3 C4 C5 0.8(4)
C3 C4 C5 C6 1.1(4)
C4 C5 C6 C1 -1.3(4)
C2 C1 C6 C5 -0.4(4)
P1 C1 C6 C5 -179.8(2)
C12 C7 C8 O1 -179.3(2)
P2 C7 C8 O1 6.3(3)
C12 C7 C8 C9 -0.1(4)
P2 C7 C8 C9 -174.4(2)
O1 C8 C9 C10 179.3(2)
C7 C8 C9 C10 0.1(4)
C8 C9 C10 C11 -0.1(4)
C9 C10 C11 C12 0.0(4)
C10 C11 C12 C7 0.0(4)
C8 C7 C12 C11 0.0(4)
P2 C7 C12 C11 174.0(2)
C18 C13 C14 C15 -1.5(4)
P1 C13 C14 C15 179.5(2)
C13 C14 C15 C16 1.2(4)
C14 C15 C16 C17 0.1(5)
C15 C16 C17 C18 -1.0(5)
C14 C13 C18 C17 0.6(5)
P1 C13 C18 C17 179.4(2)
C16 C17 C18 C13 0.7(5)
C24 C19 C20 C21 0.4(5)
P1 C19 C20 C21 -179.8(3)
C19 C20 C21 C22 1.0(5)
C20 C21 C22 C23 -1.3(5)
C21 C22 C23 C24 0.3(5)
C22 C23 C24 C19 1.1(4)
C20 C19 C24 C23 -1.5(4)
P1 C19 C24 C23 178.7(2)
C30 C25 C26 C27 0.3(4)
P2 C25 C26 C27 -179.2(2)
C25 C26 C27 C28 0.3(4)
C26 C27 C28 C29 -0.7(5)
C27 C28 C29 C30 0.6(5)
C26 C25 C30 C29 -0.5(4)
P2 C25 C30 C29 179.0(2)
C28 C29 C30 C25 0.0(4)
C36 C31 C32 C33 -0.2(4)
P2 C31 C32 C33 177.4(2)
C31 C32 C33 C34 0.6(4)
C32 C33 C34 C35 0.1(5)
C33 C34 C35 C36 -1.1(5)
C34 C35 C36 C31 1.6(5)
C32 C31 C36 C35 -0.9(4)
P2 C31 C36 C35 -178.6(2)
C9 C8 O1 C2 23.9(3)
C7 C8 O1 C2 -156.8(2)
C1 C2 O1 C8 86.6(3)
C3 C2 O1 C8 -96.2(3)
C20 C19 P1 C13 -93.5(2)
C24 C19 P1 C13 86.3(2)
C20 C19 P1 C1 159.8(2)
C24 C19 P1 C1 -20.4(3)
C20 C19 P1 Ag1 31.8(3)
C24 C19 P1 Ag1 -148.3(2)
C18 C13 P1 C19 -7.3(3)
C14 C13 P1 C19 171.5(2)
C18 C13 P1 C1 100.3(3)
C14 C13 P1 C1 -80.8(2)
C18 C13 P1 Ag1 -131.8(2)
C14 C13 P1 Ag1 47.1(2)
C2 C1 P1 C19 -90.0(2)
C6 C1 P1 C19 89.4(2)
C2 C1 P1 C13 161.1(2)
C6 C1 P1 C13 -19.5(3)
C2 C1 P1 Ag1 35.1(2)
C6 C1 P1 Ag1 -145.46(19)
C26 C25 P2 C31 87.7(2)
C30 C25 P2 C31 -91.8(2)
C26 C25 P2 C7 -20.9(3)
C30 C25 P2 C7 159.6(2)
C26 C25 P2 Ag1 -139.1(2)
C30 C25 P2 Ag1 41.4(2)
C32 C31 P2 C25 -8.1(3)
C36 C31 P2 C25 169.5(2)
C32 C31 P2 C7 101.0(2)
C36 C31 P2 C7 -81.5(2)
C32 C31 P2 Ag1 -139.1(2)
C36 C31 P2 Ag1 38.4(2)
C8 C7 P2 C25 -70.8(2)
C12 C7 P2 C25 115.2(2)
C8 C7 P2 C31 -179.9(2)
C12 C7 P2 C31 6.1(2)
C8 C7 P2 Ag1 52.6(2)
C12 C7 P2 Ag1 -121.5(2)
N41 C41 C42 C43 0.3(4)
C41 C42 C43 C44 -0.6(4)
C42 C43 C44 C45 0.0(4)
C43 C44 C45 N41 0.8(4)
C43 C44 C45 C46 -178.1(3)
N41 C45 C46 N42 -21.0(3)
C44 C45 C46 N42 157.9(3)
N41 C45 C46 C47 157.6(3)
C44 C45 C46 C47 -23.5(4)
N42 C46 C47 C48 -1.6(4)
C45 C46 C47 C48 179.8(3)
C46 C47 C48 C49 -1.0(5)
C47 C48 C49 C50 2.1(5)
C48 C49 C50 N42 -0.6(5)
C42 C41 N41 C45 0.5(4)
C42 C41 N41 Ag1 175.2(2)
C44 C45 N41 C41 -1.1(4)
C46 C45 N41 C41 177.9(2)
C44 C45 N41 Ag1 -176.1(2)
C46 C45 N41 Ag1 2.8(3)
C49 C50 N42 C46 -1.9(4)
C49 C50 N42 Ag1 149.4(2)
C47 C46 N42 C50 3.0(4)
C45 C46 N42 C50 -178.4(2)
C47 C46 N42 Ag1 -151.2(2)
C45 C46 N42 Ag1 27.4(3)
